data_2243051
loop_
_publ_author_name
'Chantrapromma, Suchada'
'Kwong, Huey Chong'
'Prachumrat, Patcharawadee'
'Kobkeatthawin, Thawanrat'
'Chia, Tze Shyang'
'Quah, Ching Kheng'

_publ_section_title
;
 Crystal structure of
 (<i>E</i>)-<i>N</i>'-(3,4-dihydroxybenzylidene)-4-hydroxybenzohydrazide
;
_journal_coeditor_code IS5518
_journal_issue 8
_journal_name_full 'Acta Crystallographica Section E'
_journal_page_first 1280
_journal_page_last 1283
_journal_paper_doi 10.1107/S2056989019010442
_journal_volume 75
_journal_year 2019
_chemical_formula_iupac 'C14 H12 N2 O4'
_chemical_formula_moiety 'C14 H12 N2 O4'
_chemical_formula_sum 'C14 H12 N2 O4'
_chemical_formula_weight 272.26
_chemical_name_systematic
;
(<i>E</i>)-<i>N</i>'-(3,4-Dihydroxybenzylidene)-4-hydroxybenzohydrazide
;
_space_group_crystal_system monoclinic
_space_group_IT_number 14
_space_group_name_Hall '-P 2ybc'
_space_group_name_H-M_alt 'P 1 21/c 1'
_symmetry_space_group_name_Hall '-P 2ybc'
_symmetry_space_group_name_H-M 'P 1 21/c 1'
_atom_sites_solution_hydrogens mixed
_audit_creation_method SHELXL-2018/3
_cell_angle_alpha 90
_cell_angle_beta 108.548(2)
_cell_angle_gamma 90
_cell_formula_units_Z 4
_cell_length_a 11.5352(8)
_cell_length_b 7.1711(5)
_cell_length_c 15.0606(10)
_cell_measurement_reflns_used 6293
_cell_measurement_temperature 296
_cell_measurement_theta_max 29.17
_cell_measurement_theta_min 2.85
_cell_volume 1181.10(14)
_computing_cell_refinement
;
SAINT (Bruker, 2012)
;
_computing_data_collection
;
APEX2 (Bruker, 2012)
;
_computing_data_reduction
;
SAINT (Bruker, 2012)
;
_computing_molecular_graphics
;
SHELXL2013 (Sheldrick, 2015) and Mercury (Macrae <i>et al.</i>,
2006)
;
_computing_publication_material
;
SHELXL2013 (Sheldrick, 2015) and PLATON (Spek, 2009)
;
_computing_structure_refinement
;
SHELXL2013 (Sheldrick, 2015)
;
_computing_structure_solution
;
SHELXS97 (Sheldrick, 2008)
;
_diffrn_ambient_temperature 296
_diffrn_measured_fraction_theta_full 1.000
_diffrn_measured_fraction_theta_max 0.998
_diffrn_measurement_device_type
;
Bruker APEXII DUO CCD area-detector
;
_diffrn_measurement_method '\f and \w scans'
_diffrn_radiation_monochromator graphite
_diffrn_radiation_source 'fine-focus sealed tube'
_diffrn_radiation_type MoK\a
_diffrn_radiation_wavelength 0.71073
_diffrn_reflns_av_R_equivalents 0.0236
_diffrn_reflns_av_unetI/netI 0.0157
_diffrn_reflns_limit_h_max 15
_diffrn_reflns_limit_h_min -15
_diffrn_reflns_limit_k_max 9
_diffrn_reflns_limit_k_min -9
_diffrn_reflns_limit_l_max 20
_diffrn_reflns_limit_l_min -20
_diffrn_reflns_number 22559
_diffrn_reflns_theta_full 25.242
_diffrn_reflns_theta_max 29.200
_diffrn_reflns_theta_min 1.862
_exptl_absorpt_coefficient_mu 0.114
_exptl_absorpt_correction_T_max 0.9543
_exptl_absorpt_correction_T_min 0.9239
_exptl_absorpt_correction_type multi-scan
_exptl_absorpt_process_details
;
(SADABS; Bruker, 2012)
;
_exptl_crystal_colour colourless
_exptl_crystal_density_diffrn 1.531
_exptl_crystal_description plate
_exptl_crystal_F_000 568
_exptl_crystal_size_max 0.800
_exptl_crystal_size_mid 0.207
_exptl_crystal_size_min 0.070
_refine_diff_density_max 0.352
_refine_diff_density_min -0.185
_refine_ls_extinction_method none
_refine_ls_goodness_of_fit_ref 1.053
_refine_ls_hydrogen_treatment mixed
_refine_ls_matrix_type full
_refine_ls_number_parameters 197
_refine_ls_number_reflns 3200
_refine_ls_number_restraints 0
_refine_ls_restrained_S_all 1.053
_refine_ls_R_factor_all 0.0636
_refine_ls_R_factor_gt 0.0501
_refine_ls_shift/su_max 0.000
_refine_ls_shift/su_mean 0.000
_refine_ls_structure_factor_coef Fsqd
_refine_ls_weighting_details 'w=1/[\s^2^(Fo^2^)+(0.0999P)^2^+0.1317P] where P=(Fo^2^+2Fc^2^)/3'
_refine_ls_weighting_scheme calc
_refine_ls_wR_factor_gt 0.1445
_refine_ls_wR_factor_ref 0.1609
_reflns_number_gt 2453
_reflns_number_total 3200
_reflns_threshold_expression 'I > 2\s(I)'
_cod_data_source_file is5518sup1.cif
_cod_data_source_block I
_cod_database_code 2243051
_shelx_space_group_comment
;
The symmetry employed for this shelxl refinement is uniquely defined
by the following loop, which should always be used as a source of
symmetry information in preference to the above space-group names.
They are only intended as comments.
;
_shelx_estimated_absorpt_t_min 0.914
_shelx_estimated_absorpt_t_max 0.992

loop_
_space_group_symop_operation_xyz
'x, y, z'
'-x, y+1/2, -z+1/2'
'-x, -y, -z'
'x, -y-1/2, z-1/2'

loop_
_atom_site_type_symbol
_atom_site_label
_atom_site_fract_x
_atom_site_fract_y
_atom_site_fract_z
_atom_site_U_iso_or_equiv
_atom_site_adp_type
_atom_site_calc_flag
_atom_site_occupancy
O O1 0.87093(9) 0.31797(18) 0.75119(6) 0.0493(3) Uani d 1
O O2 0.72990(8) 0.42338(15) 0.31133(6) 0.0439(3) Uani d 1
O O3 0.36583(9) 0.37514(15) -0.12560(6) 0.0432(3) Uani d 1
O O4 0.11997(10) 0.35694(18) -0.18715(7) 0.0547(3) Uani d 1
N N1 0.54178(10) 0.37659(17) 0.32223(7) 0.0392(3) Uani d 1
N N2 0.48862(10) 0.38068(17) 0.22612(7) 0.0387(3) Uani d 1
C C1 0.64041(11) 0.3493(2) 0.52044(8) 0.0360(3) Uani d 1
H H1A 0.555998 0.341901 0.493279 0.043 Uiso calc 1
C C2 0.69125(11) 0.32969(19) 0.61626(8) 0.0370(3) Uani d 1
H H2A 0.641478 0.308993 0.653221 0.044 Uiso calc 1
C C3 0.81673(12) 0.34105(19) 0.65681(8) 0.0359(3) Uani d 1
C C4 0.89049(12) 0.3773(2) 0.60204(9) 0.0429(3) Uani d 1
H H4A 0.974622 0.389056 0.629625 0.051 Uiso calc 1
C C5 0.83860(12) 0.3960(2) 0.50639(9) 0.0398(3) Uani d 1
H H5A 0.888474 0.419686 0.469812 0.048 Uiso calc 1
C C6 0.71320(11) 0.38002(16) 0.46381(8) 0.0312(3) Uani d 1
C C7 0.66306(11) 0.39454(18) 0.36014(8) 0.0334(3) Uani d 1
C C8 0.37218(12) 0.37651(18) 0.19709(8) 0.0357(3) Uani d 1
H H8A 0.329660 0.374477 0.240199 0.043 Uiso calc 1
C C9 0.30468(12) 0.37489(17) 0.09713(8) 0.0332(3) Uani d 1
C C10 0.36617(11) 0.38007(18) 0.03124(8) 0.0339(3) Uani d 1
H H10A 0.451058 0.387612 0.051040 0.041 Uiso calc 1
C C11 0.30251(11) 0.37414(17) -0.06263(8) 0.0332(3) Uani d 1
C C12 0.17505(12) 0.36368(19) -0.09316(9) 0.0377(3) Uani d 1
C C13 0.11375(12) 0.3624(2) -0.02790(9) 0.0434(3) Uani d 1
H H13A 0.028756 0.358471 -0.047790 0.052 Uiso calc 1
C C14 0.17809(12) 0.3669(2) 0.06705(9) 0.0400(3) Uani d 1
H H14A 0.136252 0.364586 0.110600 0.048 Uiso calc 1
H H1O1 0.8288(18) 0.256(3) 0.7732(15) 0.074(6) Uiso d 1
H H1O3 0.324(2) 0.421(3) -0.1808(16) 0.092(7) Uiso d 1
H H1O4 0.046(2) 0.345(3) -0.1964(16) 0.085(7) Uiso d 1
H H1N1 0.4954(19) 0.342(3) 0.3546(14) 0.069(6) Uiso d 1

loop_
_atom_site_aniso_label
_atom_site_aniso_U_11
_atom_site_aniso_U_22
_atom_site_aniso_U_33
_atom_site_aniso_U_12
_atom_site_aniso_U_13
_atom_site_aniso_U_23
O1 0.0364(5) 0.0836(8) 0.0215(4) -0.0105(5) 0.0004(4) 0.0057(4)
O2 0.0376(5) 0.0700(7) 0.0267(4) -0.0036(4) 0.0139(4) -0.0016(4)
O3 0.0344(5) 0.0719(7) 0.0236(4) 0.0037(4) 0.0095(4) 0.0026(4)
O4 0.0352(6) 0.0991(9) 0.0227(5) -0.0083(5) -0.0009(4) 0.0033(5)
N1 0.0326(6) 0.0651(7) 0.0185(5) -0.0038(5) 0.0060(4) 0.0023(4)
N2 0.0380(6) 0.0576(7) 0.0182(5) -0.0033(5) 0.0056(4) 0.0010(4)
C1 0.0254(6) 0.0554(7) 0.0248(6) -0.0019(5) 0.0046(4) -0.0004(5)
C2 0.0319(6) 0.0558(8) 0.0232(6) -0.0014(5) 0.0086(5) 0.0005(5)
C3 0.0335(6) 0.0485(7) 0.0220(5) -0.0024(5) 0.0037(5) -0.0001(5)
C4 0.0272(6) 0.0688(9) 0.0289(6) -0.0039(6) 0.0037(5) 0.0022(6)
C5 0.0307(6) 0.0611(8) 0.0284(6) -0.0029(5) 0.0105(5) 0.0014(5)
C6 0.0300(6) 0.0411(6) 0.0213(5) 0.0007(4) 0.0063(4) -0.0010(4)
C7 0.0337(6) 0.0440(7) 0.0222(6) -0.0001(5) 0.0086(5) -0.0019(4)
C8 0.0352(7) 0.0481(7) 0.0231(6) 0.0003(5) 0.0081(5) 0.0012(5)
C9 0.0332(6) 0.0416(6) 0.0219(5) 0.0005(5) 0.0046(5) 0.0009(4)
C10 0.0261(5) 0.0492(7) 0.0234(6) 0.0004(5) 0.0038(4) -0.0001(5)
C11 0.0311(6) 0.0443(7) 0.0234(5) 0.0008(5) 0.0073(4) 0.0010(4)
C12 0.0313(6) 0.0521(7) 0.0243(6) -0.0013(5) 0.0012(5) 0.0026(5)
C13 0.0255(6) 0.0686(9) 0.0321(7) -0.0003(5) 0.0038(5) 0.0046(6)
C14 0.0329(6) 0.0582(8) 0.0298(6) 0.0015(5) 0.0110(5) 0.0037(5)

loop_
_atom_type_symbol
_atom_type_description
_atom_type_scat_dispersion_real
_atom_type_scat_dispersion_imag
_atom_type_scat_source
C C 0.0033 0.0016 'International Tables Vol C Tables 4.2.6.8 and 6.1.1.4'
H H 0.0000 0.0000 'International Tables Vol C Tables 4.2.6.8 and 6.1.1.4'
N N 0.0061 0.0033 'International Tables Vol C Tables 4.2.6.8 and 6.1.1.4'
O O 0.0106 0.0060 'International Tables Vol C Tables 4.2.6.8 and 6.1.1.4'

loop_
_geom_angle_atom_site_label_1
_geom_angle_atom_site_label_2
_geom_angle_atom_site_label_3
_geom_angle
C3 O1 H1O1 111.0(15)
C11 O3 H1O3 113.5(15)
C12 O4 H1O4 107.2(16)
C7 N1 N2 120.02(11)
C7 N1 H1N1 122.4(13)
N2 N1 H1N1 116.6(13)
C8 N2 N1 115.30(11)
C2 C1 C6 121.20(11)
C2 C1 H1A 119.4
C6 C1 H1A 119.4
C1 C2 C3 119.49(11)
C1 C2 H2A 120.3
C3 C2 H2A 120.3
O1 C3 C2 121.31(12)
O1 C3 C4 118.49(11)
C2 C3 C4 120.20(11)
C5 C4 C3 119.69(12)
C5 C4 H4A 120.2
C3 C4 H4A 120.2
C4 C5 C6 121.12(12)
C4 C5 H5A 119.4
C6 C5 H5A 119.4
C5 C6 C1 118.24(11)
C5 C6 C7 118.67(11)
C1 C6 C7 123.09(11)
O2 C7 N1 121.71(11)
O2 C7 C6 121.79(11)
N1 C7 C6 116.49(11)
N2 C8 C9 120.86(12)
N2 C8 H8A 119.6
C9 C8 H8A 119.6
C14 C9 C10 119.41(11)
C14 C9 C8 119.93(12)
C10 C9 C8 120.66(11)
C11 C10 C9 120.47(11)
C11 C10 H10A 119.8
C9 C10 H10A 119.8
O3 C11 C10 119.04(11)
O3 C11 C12 120.68(11)
C10 C11 C12 120.26(11)
O4 C12 C13 124.53(12)
O4 C12 C11 116.14(12)
C13 C12 C11 119.33(11)
C12 C13 C14 120.43(12)
C12 C13 H13A 119.8
C14 C13 H13A 119.8
C9 C14 C13 120.07(12)
C9 C14 H14A 120.0
C13 C14 H14A 120.0

loop_
_geom_bond_atom_site_label_1
_geom_bond_atom_site_label_2
_geom_bond_distance
O1 C3 1.3688(14)
O1 H1O1 0.80(2)
O2 C7 1.2403(15)
O3 C11 1.3688(15)
O3 H1O3 0.88(2)
O4 C12 1.3556(15)
O4 H1O4 0.83(3)
N1 C7 1.3385(17)
N1 N2 1.3811(14)
N1 H1N1 0.87(2)
N2 C8 1.2738(17)
C1 C2 1.3812(16)
C1 C6 1.3916(17)
C1 H1A 0.9300
C2 C3 1.3828(18)
C2 H2A 0.9300
C3 C4 1.3852(19)
C4 C5 1.3794(18)
C4 H4A 0.9300
C5 C6 1.3880(18)
C5 H5A 0.9300
C6 C7 1.4861(15)
C8 C9 1.4584(16)
C8 H8A 0.9300
C9 C14 1.3856(18)
C9 C10 1.3918(17)
C10 C11 1.3709(16)
C10 H10A 0.9300
C11 C12 1.3959(18)
C12 C13 1.3815(19)
C13 C14 1.3861(17)
C13 H13A 0.9300
C14 H14A 0.9300

loop_
_geom_hbond_atom_site_label_D
_geom_hbond_atom_site_label_H
_geom_hbond_atom_site_label_A
_geom_hbond_site_symmetry_A
_geom_hbond_distance_DH
_geom_hbond_distance_HA
_geom_hbond_distance_DA
_geom_hbond_angle_DHA
_geom_hbond_publ_flag
O1 H1O1 O2 4_566 0.80(2) 1.92(2) 2.7203(15) 171(2) yes
O3 H1O3 O2 3_665 0.88(2) 2.17(2) 3.0276(13) 163(2) yes
O4 H1O4 O1 1_454 0.82(2) 1.93(2) 2.7379(16) 166(2) yes
N1 H1N1 O3 4_566 0.87(2) 2.24(2) 3.0017(16) 146.1(19) yes

loop_
_geom_torsion_atom_site_label_1
_geom_torsion_atom_site_label_2
_geom_torsion_atom_site_label_3
_geom_torsion_atom_site_label_4
_geom_torsion
C7 N1 N2 C8 -174.98(12)
C6 C1 C2 C3 0.1(2)
C1 C2 C3 O1 -178.44(12)
C1 C2 C3 C4 1.9(2)
O1 C3 C4 C5 178.19(13)
C2 C3 C4 C5 -2.1(2)
C3 C4 C5 C6 0.3(2)
C4 C5 C6 C1 1.6(2)
C4 C5 C6 C7 -177.78(12)
C2 C1 C6 C5 -1.9(2)
C2 C1 C6 C7 177.51(12)
N2 N1 C7 O2 3.3(2)
N2 N1 C7 C6 -177.33(10)
C5 C6 C7 O2 -1.18(19)
C1 C6 C7 O2 179.44(13)
C5 C6 C7 N1 179.42(12)
C1 C6 C7 N1 0.04(18)
N1 N2 C8 C9 -178.29(10)
N2 C8 C9 C14 178.83(12)
N2 C8 C9 C10 -0.76(19)
C14 C9 C10 C11 -1.11(18)
C8 C9 C10 C11 178.47(11)
C9 C10 C11 O3 -178.51(12)
C9 C10 C11 C12 0.29(19)
O3 C11 C12 O4 -0.71(19)
C10 C11 C12 O4 -179.50(12)
O3 C11 C12 C13 179.81(13)
C10 C11 C12 C13 1.03(19)
O4 C12 C13 C14 179.03(13)
C11 C12 C13 C14 -1.5(2)
C10 C9 C14 C13 0.60(19)
C8 C9 C14 C13 -178.99(12)
C12 C13 C14 C9 0.7(2)

_cod_database_fobs_code 2243051
